data_4131292
loop_
_publ_author_name
'Xu, Huan'
'Li, Yi-Pan'
'Cai, Yan'
'Wang, Guo-Peng'
'Zhu, Shou-Fei'
'Zhou, Qi-Lin'

_publ_section_title
;
 Highly Enantioselective Copper- and Iron-Catalyzed Intramolecular
 Cyclopropanation of Indoles.
;
_journal_issue 23
_journal_name_full 'Journal of the American Chemical Society'
_journal_page_first 7697
_journal_page_last 7700
_journal_paper_doi 10.1021/jacs.7b03086
_journal_volume 139
_journal_year 2017
_chemical_absolute_configuration ad
_chemical_formula_moiety 'C24 H19 N O4 S'
_chemical_formula_sum 'C24 H19 N O4 S'
_chemical_formula_weight 417.46
_space_group_IT_number 19
_space_group_name_Hall 'P 2ac 2ab'
_space_group_name_H-M_alt 'P 21 21 21'
_symmetry_cell_setting orthorhombic
_symmetry_space_group_name_H-M 'P 21 21 21'
_atom_sites_solution_hydrogens geom
_atom_sites_solution_primary direct
_atom_sites_solution_secondary difmap
_audit_creation_method SHELXL-97
_cell_angle_alpha 90.00
_cell_angle_beta 90.00
_cell_angle_gamma 90.00
_cell_formula_units_Z 4
_cell_length_a 8.3434(10)
_cell_length_b 9.7391(11)
_cell_length_c 24.416(2)
_cell_measurement_reflns_used 8101
_cell_measurement_temperature 113(2)
_cell_measurement_theta_max 30.00
_cell_measurement_theta_min 2.10
_cell_volume 1984.0(4)
_computing_cell_refinement 'CrystalClear-SM Expert 2.0 r2'
_computing_data_collection 'CrystalClear-SM Expert 2.0 r2 (Rigaku, 2009)'
_computing_data_reduction 'CrystalClear-SM Expert 2.0 r2'
_computing_molecular_graphics 'CrystalStructure 4.0'
_computing_publication_material 'CrystalStructure 4.0 (Rigaku, 2009)'
_computing_structure_refinement 'SHELXL-97 (Sheldrick, 1997)'
_computing_structure_solution 'SHELXS-97 (Sheldrick, 1990)'
_diffrn_ambient_temperature 113(2)
_diffrn_detector_area_resol_mean 14.222
_diffrn_measured_fraction_theta_full 0.995
_diffrn_measured_fraction_theta_max 0.995
_diffrn_measurement_device_type 'Rigaku Saturn724 CCD'
_diffrn_measurement_method \w
_diffrn_radiation_monochromator multilayer
_diffrn_radiation_source 'rotating anode'
_diffrn_radiation_type MoK\a
_diffrn_radiation_wavelength 0.71075
_diffrn_reflns_av_R_equivalents 0.0393
_diffrn_reflns_av_sigmaI/netI 0.0426
_diffrn_reflns_limit_h_max 11
_diffrn_reflns_limit_h_min -11
_diffrn_reflns_limit_k_max 13
_diffrn_reflns_limit_k_min -13
_diffrn_reflns_limit_l_max 24
_diffrn_reflns_limit_l_min -34
_diffrn_reflns_number 22922
_diffrn_reflns_theta_full 30.03
_diffrn_reflns_theta_max 30.03
_diffrn_reflns_theta_min 1.67
_diffrn_standards_decay_% 0
_diffrn_standards_interval_count 0
_diffrn_standards_interval_time 0
_diffrn_standards_number 0
_exptl_absorpt_coefficient_mu 0.195
_exptl_absorpt_correction_T_max 0.9620
_exptl_absorpt_correction_T_min 0.9365
_exptl_absorpt_correction_type multi-scan
_exptl_absorpt_process_details crystalclear
_exptl_crystal_colour colorless
_exptl_crystal_density_diffrn 1.398
_exptl_crystal_density_method 'not measured'
_exptl_crystal_description prism
_exptl_crystal_F_000 872
_exptl_crystal_size_max 0.34
_exptl_crystal_size_mid 0.32
_exptl_crystal_size_min 0.20
_refine_diff_density_max 0.271
_refine_diff_density_min -0.326
_refine_diff_density_rms 0.045
_refine_ls_abs_structure_details 'Flack H D (1983), Acta Cryst. A39, 876-881'
_refine_ls_abs_structure_Flack 0.04(5)
_refine_ls_extinction_coef 0.0066(8)
_refine_ls_extinction_expression Fc^*^=kFc[1+0.001xFc^2^\l^3^/sin(2\q)]^-1/4^
_refine_ls_extinction_method SHELXL
_refine_ls_goodness_of_fit_ref 1.034
_refine_ls_hydrogen_treatment constr
_refine_ls_matrix_type full
_refine_ls_number_parameters 273
_refine_ls_number_reflns 5706
_refine_ls_number_restraints 0
_refine_ls_restrained_S_all 1.034
_refine_ls_R_factor_all 0.0384
_refine_ls_R_factor_gt 0.0322
_refine_ls_shift/su_max 0.002
_refine_ls_shift/su_mean 0.000
_refine_ls_structure_factor_coef Fsqd
_refine_ls_weighting_details 'calc w=1/[\s^2^(Fo^2^)+(0.0421P)^2^+0.0000P] where P=(Fo^2^+2Fc^2^)/3'
_refine_ls_weighting_scheme calc
_refine_ls_wR_factor_gt 0.0746
_refine_ls_wR_factor_ref 0.0768
_reflns_number_gt 4913
_reflns_number_total 5706
_reflns_threshold_expression >2sigma(I)
_cod_data_source_file 10-cif.cif
_cod_data_source_block shelxl
_cod_database_code 4131292

loop_
_symmetry_equiv_pos_as_xyz
'x, y, z'
'x+1/2, -y+1/2, -z'
'-x, y+1/2, -z+1/2'
'-x+1/2, -y, z+1/2'

loop_
_atom_site_label
_atom_site_type_symbol
_atom_site_fract_x
_atom_site_fract_y
_atom_site_fract_z
_atom_site_U_iso_or_equiv
_atom_site_adp_type
_atom_site_occupancy
_atom_site_symmetry_multiplicity
_atom_site_calc_flag
_atom_site_refinement_flags
S1 S 0.48185(4) 0.30816(3) 0.185187(13) 0.02164(8) Uani 1 1 d .
O1 O 1.13095(14) 0.25127(12) -0.00111(4) 0.0351(3) Uani 1 1 d .
O2 O 0.93945(12) 0.40351(10) 0.01637(4) 0.0256(2) Uani 1 1 d .
O3 O 0.41450(12) 0.18801(10) 0.16050(4) 0.0282(2) Uani 1 1 d .
O4 O 0.44752(12) 0.34222(11) 0.24086(4) 0.0317(2) Uani 1 1 d .
N1 N 0.67896(13) 0.29036(11) 0.18041(4) 0.0190(2) Uani 1 1 d .
C1 C 1.03942(17) 0.30249(13) 0.03101(5) 0.0229(3) Uani 1 1 d .
C2 C 1.01922(16) 0.26698(12) 0.09098(5) 0.0185(2) Uani 1 1 d .
H2 H 1.1182 0.2915 0.1119 0.022 Uiso 1 1 calc R
C3 C 0.87697(15) 0.35323(12) 0.11065(5) 0.0161(2) Uani 1 1 d .
C4 C 0.84583(17) 0.45248(13) 0.06240(5) 0.0205(3) Uani 1 1 d .
H4A H 0.7304 0.4534 0.0530 0.025 Uiso 1 1 calc R
H4B H 0.8787 0.5469 0.0724 0.025 Uiso 1 1 calc R
C5 C 0.74048(16) 0.24955(13) 0.12503(5) 0.0167(2) Uani 1 1 d .
H5 H 0.6529 0.2539 0.0971 0.020 Uiso 1 1 calc R
C6 C 0.82043(16) 0.11072(13) 0.12420(5) 0.0192(3) Uani 1 1 d .
C7 C 0.97295(17) 0.11910(12) 0.10178(5) 0.0195(3) Uani 1 1 d .
C8 C 1.06581(19) 0.00263(14) 0.09486(5) 0.0280(3) Uani 1 1 d .
H8 H 1.1696 0.0085 0.0790 0.034 Uiso 1 1 calc R
C9 C 1.0041(2) -0.12277(14) 0.11156(6) 0.0350(4) Uani 1 1 d .
H9 H 1.0661 -0.2038 0.1070 0.042 Uiso 1 1 calc R
C10 C 0.8525(2) -0.13108(15) 0.13485(7) 0.0349(4) Uani 1 1 d .
H10 H 0.8125 -0.2176 0.1465 0.042 Uiso 1 1 calc R
C11 C 0.75824(19) -0.01382(15) 0.14138(6) 0.0280(3) Uani 1 1 d .
H11 H 0.6544 -0.0193 0.1572 0.034 Uiso 1 1 calc R
C12 C 0.90004(15) 0.42937(12) 0.16368(5) 0.0175(2) Uani 1 1 d .
C13 C 0.78224(16) 0.39604(13) 0.20146(5) 0.0181(3) Uani 1 1 d .
C14 C 0.77600(18) 0.46074(15) 0.25206(5) 0.0263(3) Uani 1 1 d .
H14 H 0.6955 0.4380 0.2781 0.032 Uiso 1 1 calc R
C15 C 0.89082(18) 0.55946(16) 0.26349(6) 0.0307(3) Uani 1 1 d .
H15 H 0.8861 0.6073 0.2974 0.037 Uiso 1 1 calc R
C16 C 1.01262(19) 0.59026(15) 0.22667(6) 0.0287(3) Uani 1 1 d .
H16 H 1.0924 0.6557 0.2361 0.034 Uiso 1 1 calc R
C17 C 1.01758(17) 0.52546(13) 0.17625(5) 0.0231(3) Uani 1 1 d .
H17 H 1.0999 0.5463 0.1507 0.028 Uiso 1 1 calc R
C18 C 0.43774(15) 0.44915(13) 0.14281(5) 0.0208(3) Uani 1 1 d .
C19 C 0.39967(16) 0.42634(14) 0.08804(5) 0.0231(3) Uani 1 1 d .
H19 H 0.3864 0.3354 0.0747 0.028 Uiso 1 1 calc R
C20 C 0.38140(19) 0.53713(16) 0.05330(6) 0.0314(3) Uani 1 1 d .
H20 H 0.3537 0.5218 0.0161 0.038 Uiso 1 1 calc R
C21 C 0.4028(2) 0.67050(16) 0.07187(7) 0.0362(4) Uani 1 1 d .
C22 C 0.43782(19) 0.69151(15) 0.12704(7) 0.0350(4) Uani 1 1 d .
H22 H 0.4498 0.7826 0.1403 0.042 Uiso 1 1 calc R
C23 C 0.45555(17) 0.58225(14) 0.16287(6) 0.0274(3) Uani 1 1 d .
H23 H 0.4794 0.5978 0.2004 0.033 Uiso 1 1 calc R
C24 C 0.3901(3) 0.78975(18) 0.03262(8) 0.0579(6) Uani 1 1 d .
H24A H 0.4533 0.7702 -0.0003 0.069 Uiso 1 1 calc R
H24B H 0.4310 0.8730 0.0503 0.069 Uiso 1 1 calc R
H24C H 0.2776 0.8034 0.0224 0.069 Uiso 1 1 calc R

loop_
_atom_site_aniso_label
_atom_site_aniso_U_11
_atom_site_aniso_U_22
_atom_site_aniso_U_33
_atom_site_aniso_U_23
_atom_site_aniso_U_13
_atom_site_aniso_U_12
S1 0.01763(15) 0.02487(16) 0.02242(16) 0.00468(12) 0.00400(12) -0.00116(13)
O1 0.0414(7) 0.0399(6) 0.0240(5) -0.0072(4) 0.0123(5) 0.0023(5)
O2 0.0299(6) 0.0300(5) 0.0169(5) 0.0028(4) 0.0042(4) 0.0004(4)
O3 0.0222(5) 0.0251(5) 0.0374(5) 0.0067(4) 0.0024(4) -0.0062(4)
O4 0.0255(5) 0.0466(6) 0.0231(5) 0.0044(4) 0.0086(4) 0.0023(5)
N1 0.0177(5) 0.0231(6) 0.0161(5) 0.0021(4) 0.0015(4) 0.0013(4)
C1 0.0263(7) 0.0235(6) 0.0188(6) -0.0050(5) 0.0040(5) -0.0043(6)
C2 0.0176(6) 0.0208(6) 0.0172(6) -0.0031(4) 0.0004(5) 0.0007(5)
C3 0.0162(6) 0.0157(5) 0.0163(6) -0.0003(4) -0.0007(5) -0.0003(5)
C4 0.0259(7) 0.0198(6) 0.0157(6) 0.0023(5) 0.0015(5) -0.0005(5)
C5 0.0167(6) 0.0181(6) 0.0154(6) 0.0011(5) 0.0006(4) 0.0003(5)
C6 0.0220(6) 0.0175(6) 0.0180(6) -0.0019(5) -0.0035(5) 0.0007(5)
C7 0.0222(7) 0.0192(6) 0.0170(6) -0.0025(4) -0.0035(5) 0.0023(5)
C8 0.0278(8) 0.0264(7) 0.0297(8) -0.0054(6) 0.0005(6) 0.0063(6)
C9 0.0386(9) 0.0210(7) 0.0453(9) -0.0039(6) -0.0049(8) 0.0091(7)
C10 0.0388(9) 0.0182(7) 0.0477(10) 0.0033(6) -0.0048(7) -0.0003(6)
C11 0.0241(7) 0.0231(7) 0.0369(8) 0.0029(6) -0.0029(6) -0.0035(6)
C12 0.0188(6) 0.0179(6) 0.0156(6) -0.0012(4) -0.0020(5) 0.0029(5)
C13 0.0170(6) 0.0197(6) 0.0177(6) 0.0001(5) -0.0026(5) 0.0024(5)
C14 0.0255(7) 0.0387(9) 0.0148(6) -0.0027(6) -0.0002(5) 0.0068(6)
C15 0.0318(8) 0.0381(8) 0.0222(7) -0.0117(6) -0.0056(6) 0.0060(7)
C16 0.0275(7) 0.0284(7) 0.0303(7) -0.0115(6) -0.0067(6) 0.0013(6)
C17 0.0203(6) 0.0220(6) 0.0270(7) -0.0040(5) -0.0005(5) -0.0001(5)
C18 0.0140(6) 0.0236(6) 0.0246(7) 0.0026(5) 0.0019(5) 0.0012(5)
C19 0.0150(6) 0.0263(7) 0.0281(7) 0.0015(5) 0.0027(5) 0.0038(5)
C20 0.0266(8) 0.0390(9) 0.0285(7) 0.0098(6) 0.0068(6) 0.0130(7)
C21 0.0296(8) 0.0310(8) 0.0481(10) 0.0139(7) 0.0153(7) 0.0110(7)
C22 0.0267(8) 0.0216(7) 0.0568(10) -0.0013(7) 0.0075(7) 0.0009(6)
C23 0.0201(7) 0.0267(7) 0.0353(8) -0.0033(6) 0.0016(6) 0.0012(6)
C24 0.0662(14) 0.0431(11) 0.0644(12) 0.0289(9) 0.0294(11) 0.0255(10)

loop_
_atom_type_symbol
_atom_type_description
_atom_type_scat_dispersion_real
_atom_type_scat_dispersion_imag
_atom_type_scat_source
C C 0.0033 0.0016 'International Tables Vol C Tables 4.2.6.8 and 6.1.1.4'
H H 0.0000 0.0000 'International Tables Vol C Tables 4.2.6.8 and 6.1.1.4'
N N 0.0061 0.0033 'International Tables Vol C Tables 4.2.6.8 and 6.1.1.4'
O O 0.0106 0.0060 'International Tables Vol C Tables 4.2.6.8 and 6.1.1.4'
S S 0.1246 0.1234 'International Tables Vol C Tables 4.2.6.8 and 6.1.1.4'

loop_
_geom_angle_atom_site_label_1
_geom_angle_atom_site_label_2
_geom_angle_atom_site_label_3
_geom_angle
O4 S1 O3 120.80(6)
O4 S1 N1 106.87(6)
O3 S1 N1 105.92(6)
O4 S1 C18 109.68(6)
O3 S1 C18 107.96(6)
N1 S1 C18 104.36(6)
C1 O2 C4 111.75(9)
C13 N1 C5 107.87(10)
C13 N1 S1 119.65(9)
C5 N1 S1 115.50(8)
O1 C1 O2 121.76(12)
O1 C1 C2 127.33(13)
O2 C1 C2 110.91(11)
C1 C2 C7 114.46(10)
C1 C2 C3 105.32(11)
C7 C2 C3 105.64(10)
C1 C2 H2 110.4
C7 C2 H2 110.4
C3 C2 H2 110.4
C12 C3 C2 116.17(10)
C12 C3 C4 111.66(10)
C2 C3 C4 103.56(10)
C12 C3 C5 102.62(10)
C2 C3 C5 106.32(10)
C4 C3 C5 116.93(11)
O2 C4 C3 107.13(10)
O2 C4 H4A 110.3
C3 C4 H4A 110.3
O2 C4 H4B 110.3
C3 C4 H4B 110.3
H4A C4 H4B 108.5
N1 C5 C6 113.65(10)
N1 C5 C3 106.31(10)
C6 C5 C3 104.72(10)
N1 C5 H5 110.6
C6 C5 H5 110.6
C3 C5 H5 110.6
C11 C6 C7 120.99(12)
C11 C6 C5 128.00(12)
C7 C6 C5 111.00(11)
C8 C7 C6 120.88(12)
C8 C7 C2 127.99(12)
C6 C7 C2 111.00(11)
C7 C8 C9 118.57(14)
C7 C8 H8 120.7
C9 C8 H8 120.7
C8 C9 C10 120.64(14)
C8 C9 H9 119.7
C10 C9 H9 119.7
C9 C10 C11 120.81(14)
C9 C10 H10 119.6
C11 C10 H10 119.6
C6 C11 C10 118.10(14)
C6 C11 H11 121.0
C10 C11 H11 121.0
C13 C12 C17 120.73(11)
C13 C12 C3 111.50(11)
C17 C12 C3 127.75(11)
C12 C13 C14 120.83(12)
C12 C13 N1 110.78(10)
C14 C13 N1 128.38(12)
C15 C14 C13 117.93(13)
C15 C14 H14 121.0
C13 C14 H14 121.0
C14 C15 C16 121.68(13)
C14 C15 H15 119.2
C16 C15 H15 119.2
C17 C16 C15 119.92(14)
C17 C16 H16 120.0
C15 C16 H16 120.0
C16 C17 C12 118.84(13)
C16 C17 H17 120.6
C12 C17 H17 120.6
C19 C18 C23 120.68(13)
C19 C18 S1 119.24(10)
C23 C18 S1 119.81(11)
C20 C19 C18 119.38(13)
C20 C19 H19 120.3
C18 C19 H19 120.3
C19 C20 C21 121.10(14)
C19 C20 H20 119.5
C21 C20 H20 119.5
C20 C21 C22 118.72(14)
C20 C21 C24 120.25(16)
C22 C21 C24 121.02(16)
C23 C22 C21 121.34(14)
C23 C22 H22 119.3
C21 C22 H22 119.3
C22 C23 C18 118.75(13)
C22 C23 H23 120.6
C18 C23 H23 120.6
C21 C24 H24A 109.5
C21 C24 H24B 109.5
H24A C24 H24B 109.5
C21 C24 H24C 109.5
H24A C24 H24C 109.5
H24B C24 H24C 109.5

loop_
_geom_bond_atom_site_label_1
_geom_bond_atom_site_label_2
_geom_bond_distance
S1 O4 1.4282(10)
S1 O3 1.4312(10)
S1 N1 1.6577(11)
S1 C18 1.7582(13)
O1 C1 1.2029(16)
O2 C1 1.3384(16)
O2 C4 1.4495(16)
N1 C13 1.4374(16)
N1 C5 1.5001(15)
C1 C2 1.5141(17)
C2 C7 1.5142(17)
C2 C3 1.5313(18)
C2 H2 1.0000
C3 C12 1.5046(16)
C3 C4 1.5458(17)
C3 C5 1.5620(18)
C4 H4A 0.9900
C4 H4B 0.9900
C5 C6 1.5078(17)
C5 H5 1.0000
C6 C11 1.3844(19)
C6 C7 1.3876(19)
C7 C8 1.3840(18)
C8 C9 1.387(2)
C8 H8 0.9500
C9 C10 1.389(2)
C9 H9 0.9500
C10 C11 1.396(2)
C10 H10 0.9500
C11 H11 0.9500
C12 C13 1.3865(18)
C12 C17 1.3898(18)
C13 C14 1.3878(17)
C14 C15 1.386(2)
C14 H14 0.9500
C15 C16 1.390(2)
C15 H15 0.9500
C16 C17 1.3840(17)
C16 H16 0.9500
C17 H17 0.9500
C18 C19 1.3923(19)
C18 C23 1.3938(19)
C19 C20 1.3809(19)
C19 H19 0.9500
C20 C21 1.387(2)
C20 H20 0.9500
C21 C22 1.393(2)
C21 C24 1.509(2)
C22 C23 1.386(2)
C22 H22 0.9500
C23 H23 0.9500
C24 H24A 0.9800
C24 H24B 0.9800
C24 H24C 0.9800

loop_
_geom_torsion_atom_site_label_1
_geom_torsion_atom_site_label_2
_geom_torsion_atom_site_label_3
_geom_torsion_atom_site_label_4
_geom_torsion
O4 S1 N1 C13 -50.42(11)
O3 S1 N1 C13 179.57(9)
C18 S1 N1 C13 65.74(10)
O4 S1 N1 C5 178.06(9)
O3 S1 N1 C5 48.06(10)
C18 S1 N1 C5 -65.78(10)
C4 O2 C1 O1 -177.61(13)
C4 O2 C1 C2 2.09(15)
O1 C1 C2 C7 -59.24(19)
O2 C1 C2 C7 121.08(12)
O1 C1 C2 C3 -174.81(14)
O2 C1 C2 C3 5.51(14)
C1 C2 C3 C12 -132.88(11)
C7 C2 C3 C12 105.62(11)
C1 C2 C3 C4 -10.09(12)
C7 C2 C3 C4 -131.59(10)
C1 C2 C3 C5 113.70(11)
C7 C2 C3 C5 -7.80(13)
C1 O2 C4 C3 -8.81(14)
C12 C3 C4 O2 137.22(11)
C2 C3 C4 O2 11.49(13)
C5 C3 C4 O2 -105.04(12)
C13 N1 C5 C6 107.25(12)
S1 N1 C5 C6 -115.89(10)
C13 N1 C5 C3 -7.40(12)
S1 N1 C5 C3 129.46(9)
C12 C3 C5 N1 9.39(12)
C2 C3 C5 N1 131.83(10)
C4 C3 C5 N1 -113.17(11)
C12 C3 C5 C6 -111.21(10)
C2 C3 C5 C6 11.24(12)
C4 C3 C5 C6 126.24(11)
N1 C5 C6 C11 54.77(18)
C3 C5 C6 C11 170.37(13)
N1 C5 C6 C7 -126.61(12)
C3 C5 C6 C7 -11.02(13)
C11 C6 C7 C8 1.45(19)
C5 C6 C7 C8 -177.28(11)
C11 C6 C7 C2 -174.89(12)
C5 C6 C7 C2 6.39(14)
C1 C2 C7 C8 69.78(18)
C3 C2 C7 C8 -174.84(12)
C1 C2 C7 C6 -114.22(12)
C3 C2 C7 C6 1.17(14)
C6 C7 C8 C9 -0.92(19)
C2 C7 C8 C9 174.74(13)
C7 C8 C9 C10 -0.2(2)
C8 C9 C10 C11 0.8(2)
C7 C6 C11 C10 -0.8(2)
C5 C6 C11 C10 177.65(13)
C9 C10 C11 C6 -0.3(2)
C2 C3 C12 C13 -124.08(12)
C4 C3 C12 C13 117.48(12)
C5 C3 C12 C13 -8.56(13)
C2 C3 C12 C17 57.78(17)
C4 C3 C12 C17 -60.66(17)
C5 C3 C12 C17 173.30(12)
C17 C12 C13 C14 1.96(19)
C3 C12 C13 C14 -176.33(12)
C17 C12 C13 N1 -177.35(11)
C3 C12 C13 N1 4.36(15)
C5 N1 C13 C12 2.16(14)
S1 N1 C13 C12 -132.60(10)
C5 N1 C13 C14 -177.09(13)
S1 N1 C13 C14 48.16(17)
C12 C13 C14 C15 0.1(2)
N1 C13 C14 C15 179.26(13)
C13 C14 C15 C16 -2.3(2)
C14 C15 C16 C17 2.6(2)
C15 C16 C17 C12 -0.5(2)
C13 C12 C17 C16 -1.74(19)
C3 C12 C17 C16 176.24(12)
O4 S1 C18 C19 -154.39(10)
O3 S1 C18 C19 -20.95(12)
N1 S1 C18 C19 91.43(11)
O4 S1 C18 C23 31.50(13)
O3 S1 C18 C23 164.94(11)
N1 S1 C18 C23 -82.69(12)
C23 C18 C19 C20 0.8(2)
S1 C18 C19 C20 -173.28(11)
C18 C19 C20 C21 1.0(2)
C19 C20 C21 C22 -2.2(2)
C19 C20 C21 C24 177.04(15)
C20 C21 C22 C23 1.7(2)
C24 C21 C22 C23 -177.56(15)
C21 C22 C23 C18 0.0(2)
C19 C18 C23 C22 -1.3(2)
S1 C18 C23 C22 172.74(11)
